data_4036883
loop_
_publ_author_name
'Wang, Jian'
'Tong, Rongbiao'

_publ_section_title
;
 Total Synthesis of Purported Cephalosporolides H and I, Penisporolide B,
 and Their Stereoisomers.
;
_journal_issue 10
_journal_name_full 'The Journal of organic chemistry'
_journal_page_first 4325
_journal_page_last 4339
_journal_paper_doi 10.1021/acs.joc.6b00788
_journal_volume 81
_journal_year 2016
_chemical_absolute_configuration ad
_chemical_formula_moiety 'C12 H20 O4'
_chemical_formula_sum 'C12 H20 O4'
_chemical_formula_weight 228.28
_space_group_IT_number 19
_space_group_name_Hall 'P 2ac 2ab'
_space_group_name_H-M_alt 'P 21 21 21'
_symmetry_cell_setting orthorhombic
_symmetry_space_group_name_H-M 'P 21 21 21'
_atom_sites_solution_hydrogens geom
_atom_sites_solution_primary direct
_atom_sites_solution_secondary difmap
_audit_creation_date 2015-01-19
_audit_creation_method
;
Olex2 1.2
(compiled 2015.01.12 svn.r3133 for OlexSys, GUI svn.r4987)
;
_cell_angle_alpha 90.00
_cell_angle_beta 90.00
_cell_angle_gamma 90.00
_cell_formula_units_Z 4
_cell_length_a 8.05049(8)
_cell_length_b 11.43870(12)
_cell_length_c 12.60616(16)
_cell_measurement_reflns_used 5125
_cell_measurement_temperature 99.9(5)
_cell_measurement_theta_max 75.9880
_cell_measurement_theta_min 5.2070
_cell_volume 1160.87(2)
_computing_cell_refinement
;
CrysAlisPro, Agilent Technologies,
Version 1.171.37.35 (release 13-08-2014 CrysAlis171 .NET)
(compiled Aug 13 2014,18:06:01)
;
_computing_data_collection
;
CrysAlisPro, Agilent Technologies,
Version 1.171.37.35 (release 13-08-2014 CrysAlis171 .NET)
(compiled Aug 13 2014,18:06:01)
;
_computing_data_reduction
;
CrysAlisPro, Agilent Technologies,
Version 1.171.37.35 (release 13-08-2014 CrysAlis171 .NET)
(compiled Aug 13 2014,18:06:01)
;
_computing_molecular_graphics 'Olex2 (Dolomanov et al., 2009)'
_computing_publication_material 'Olex2 (Dolomanov et al., 2009)'
_computing_structure_refinement 'XL (Sheldrick, 2008)'
_computing_structure_solution 'ShelXS (Sheldrick, 2008)'
_diffrn_ambient_environment N~2~
_diffrn_ambient_temperature 99.9(5)
_diffrn_detector 'CCD plate'
_diffrn_detector_area_resol_mean 10.3587
_diffrn_detector_type Atlas
_diffrn_measured_fraction_theta_full 0.982
_diffrn_measured_fraction_theta_max 0.982
_diffrn_measurement_details
;
#__ type_ start__ end____ width___ exp.time_
  1 omega   94.00  178.00   1.0000    3.0000
omega____ theta____ kappa____ phi______ frames
    -      110.7633  125.0000  -90.0000 84

#__ type_ start__ end____ width___ exp.time_
  2 omega  -49.00   33.00   1.0000    2.0000
omega____ theta____ kappa____ phi______ frames
    -      -41.9397   37.0000  -90.0000 82

#__ type_ start__ end____ width___ exp.time_
  3 omega -122.00   -1.00   1.0000    2.0000
omega____ theta____ kappa____ phi______ frames
    -      -41.9397  -19.0000   90.0000 121

#__ type_ start__ end____ width___ exp.time_
  4 omega   82.00  178.00   1.0000    3.0000
omega____ theta____ kappa____ phi______ frames
    -      110.7633   30.0000  120.0000 96

#__ type_ start__ end____ width___ exp.time_
  5 omega   34.00   90.00   1.0000    3.0000
omega____ theta____ kappa____ phi______ frames
    -      110.7633  -30.0000 -120.0000 56

#__ type_ start__ end____ width___ exp.time_
  6 omega   82.00  178.00   1.0000    3.0000
omega____ theta____ kappa____ phi______ frames
    -      110.7633   30.0000    0.0000 96

#__ type_ start__ end____ width___ exp.time_
  7 omega   38.00   98.00   1.0000    3.0000
omega____ theta____ kappa____ phi______ frames
    -      110.7633  -45.0000 -180.0000 60

#__ type_ start__ end____ width___ exp.time_
  8 omega   34.00   90.00   1.0000    3.0000
omega____ theta____ kappa____ phi______ frames
    -      110.7633  -30.0000  120.0000 56

#__ type_ start__ end____ width___ exp.time_
  9 omega  -70.00  -11.00   1.0000    2.0000
omega____ theta____ kappa____ phi______ frames
    -      -41.9397   57.0000   60.0000 59

#__ type_ start__ end____ width___ exp.time_
 10 omega -118.00   -9.00   1.0000    2.0000
omega____ theta____ kappa____ phi______ frames
    -      -41.9397  -77.0000  -60.0000 109

#__ type_ start__ end____ width___ exp.time_
 11 omega  -77.00  -30.00   1.0000    2.0000
omega____ theta____ kappa____ phi______ frames
    -      -42.0022  -57.0000   90.0000 47

#__ type_ start__ end____ width___ exp.time_
 12 omega  -58.00  -32.00   1.0000    2.0000
omega____ theta____ kappa____ phi______ frames
    -      -42.0022  -77.0000   30.0000 26

#__ type_ start__ end____ width___ exp.time_
 13 omega  -91.00  -66.00   1.0000    2.0000
omega____ theta____ kappa____ phi______ frames
    -      -42.0022  -77.0000  150.0000 25

#__ type_ start__ end____ width___ exp.time_
 14 omega   23.00   80.00   1.0000    2.0000
omega____ theta____ kappa____ phi______ frames
    -       42.0022 -125.0000  120.0000 57

#__ type_ start__ end____ width___ exp.time_
 15 omega   83.00  108.00   1.0000    3.0000
omega____ theta____ kappa____ phi______ frames
    -      110.7633   61.0000   60.0000 25

#__ type_ start__ end____ width___ exp.time_
 16 omega  130.00  160.00   1.0000    3.0000
omega____ theta____ kappa____ phi______ frames
    -      110.7633   61.0000   60.0000 30

#__ type_ start__ end____ width___ exp.time_
 17 omega  100.00  130.00   1.0000    3.0000
omega____ theta____ kappa____ phi______ frames
    -      110.7633   30.0000 -120.0000 30
;
_diffrn_measurement_device 'kappa diffractometer'
_diffrn_measurement_device_type 'SuperNova, Dual, Cu at zero, Atlas'
_diffrn_measurement_method '\w scans'
_diffrn_orient_matrix_UB_11 0.1510817000
_diffrn_orient_matrix_UB_12 -0.0690694000
_diffrn_orient_matrix_UB_13 -0.0411309000
_diffrn_orient_matrix_UB_21 0.1170352000
_diffrn_orient_matrix_UB_22 0.0827521000
_diffrn_orient_matrix_UB_23 0.0607552000
_diffrn_orient_matrix_UB_31 -0.0092526000
_diffrn_orient_matrix_UB_32 -0.0807522000
_diffrn_orient_matrix_UB_33 0.0977524000
_diffrn_radiation_monochromator mirror
_diffrn_radiation_probe x-ray
_diffrn_radiation_type CuK\a
_diffrn_radiation_wavelength 1.54184
_diffrn_reflns_av_R_equivalents 0.0168
_diffrn_reflns_av_unetI/netI 0.0164
_diffrn_reflns_limit_h_max 9
_diffrn_reflns_limit_h_min -9
_diffrn_reflns_limit_k_max 13
_diffrn_reflns_limit_k_min -13
_diffrn_reflns_limit_l_max 15
_diffrn_reflns_limit_l_min -13
_diffrn_reflns_number 6678
_diffrn_reflns_theta_full 66.50
_diffrn_reflns_theta_max 67.42
_diffrn_reflns_theta_min 5.22
_diffrn_source 'sealed X-ray tube'
_diffrn_source_current 0.80
_diffrn_source_power 0.040
_diffrn_source_target Cu
_diffrn_source_type 'SuperNova (Cu) X-ray Source'
_diffrn_source_voltage 50
_exptl_absorpt_coefficient_mu 0.795
_exptl_absorpt_correction_T_max 1.00000
_exptl_absorpt_correction_T_min 0.36666
_exptl_absorpt_correction_type multi-scan
_exptl_absorpt_process_details
;
CrysAlisPro, Agilent Technologies,
Version 1.171.37.35 (release 13-08-2014 CrysAlis171 .NET)
(compiled Aug 13 2014,18:06:01)
Empirical absorption correction using spherical harmonics,
 implemented in SCALE3 ABSPACK scaling algorithm.
;
_exptl_crystal_colour colourless
_exptl_crystal_density_diffrn 1.306
_exptl_crystal_density_method 'not measured'
_exptl_crystal_description block
_exptl_crystal_F_000 496
_exptl_crystal_size_max 0.15
_exptl_crystal_size_mid 0.12
_exptl_crystal_size_min 0.08
_refine_diff_density_max 0.167
_refine_diff_density_min -0.168
_refine_diff_density_rms 0.030
_refine_ls_abs_structure_details 'Flack H D (1983), Acta Cryst. A39, 876-881'
_refine_ls_abs_structure_Flack -0.02(13)
_refine_ls_extinction_method none
_refine_ls_goodness_of_fit_ref 1.002
_refine_ls_hydrogen_treatment constr
_refine_ls_matrix_type full
_refine_ls_number_parameters 150
_refine_ls_number_reflns 2022
_refine_ls_number_restraints 0
_refine_ls_restrained_S_all 1.002
_refine_ls_R_factor_all 0.0252
_refine_ls_R_factor_gt 0.0240
_refine_ls_shift/su_max 0.000
_refine_ls_shift/su_mean 0.000
_refine_ls_structure_factor_coef Fsqd
_refine_ls_weighting_details 'calc w=1/[\s^2^(Fo^2^)+(0.0371P)^2^+0.2000P] where P=(Fo^2^+2Fc^2^)/3'
_refine_ls_weighting_scheme calc
_refine_ls_wR_factor_gt 0.0610
_refine_ls_wR_factor_ref 0.0622
_reflns_number_gt 1958
_reflns_number_total 2022
_reflns_threshold_expression >2sigma(I)
_cod_data_source_file jo6b00788_si_002.cif
_cod_data_source_block jwang1cult
_cod_depositor_comments
;
The following automatic conversions were performed:

data item '_symmetry_cell_setting' value 'Orthorhombic' was changed
to 'orthorhombic' in accordance with the
/home/saulius/struct/COD-crude-data/automatic-downloads/DataCite-retrospective/ACS/depositions/lib/dictionaries/cif_core.dic
dictionary named 'cif_core.dic' version 2.4.2 last updated on
2011-04-26.

Automatic conversion script
Id: cif_fix_values 6909 2019-04-08 15:41:33Z antanas 
;
_cod_original_sg_symbol_H-M P2(1)2(1)2(1)
_cod_database_code 4036883
_reflns_odcompleteness_completeness 99.84
_reflns_odcompleteness_iscentric 1
_reflns_odcompleteness_theta 68.13
_olex2_refinement_description
;
1. Fixed Uiso
 At 1.2 times of:
  All C(H) groups, All C(H,H) groups
 At 1.5 times of:
  All C(H,H,H) groups, All O(H) groups
2.a Ternary CH refined with riding coordinates:
 C1(H1), C3(H3A), C4(H4), C5(H5), C9(H9)
2.b Secondary CH2 refined with riding coordinates:
 C7(H7A,H7B), C8(H8A,H8B)
2.c Idealised Me refined as rotating group:
 C10(H10A,H10B,H10C), C11(H11A,H11B,H11C), C12(H12A,H12B,H12C)
2.d Idealised tetrahedral OH refined as rotating group:
 O3(H3), O6(H6)
;
_olex2_date_sample_data_collection 2015-01-12
_olex2_submission_special_instructions 'No special instructions were received'

loop_
_space_group_symop_id
_space_group_symop_operation_xyz
1 'x, y, z'
2 '-x+1/2, -y, z+1/2'
3 'x+1/2, -y+1/2, -z'
4 '-x, y+1/2, -z+1/2'

loop_
_atom_site_label
_atom_site_type_symbol
_atom_site_fract_x
_atom_site_fract_y
_atom_site_fract_z
_atom_site_U_iso_or_equiv
_atom_site_adp_type
_atom_site_occupancy
_atom_site_calc_flag
_atom_site_refinement_flags_posn
O1 O 0.31791(10) 0.44539(7) 0.40998(7) 0.01333(18) Uani 1 d .
O3 O 0.61926(10) 0.40152(7) 0.32488(7) 0.0169(2) Uani 1 d .
H3 H 0.5315 0.3752 0.3518 0.025 Uiso 1 calc GR
O4 O 0.46887(10) 0.65547(7) 0.16930(6) 0.01654(19) Uani 1 d .
O6 O 0.22445(10) 0.73998(7) 0.31063(7) 0.0192(2) Uani 1 d .
H6 H 0.2916 0.7728 0.2692 0.029 Uiso 1 calc GR
C1 C 0.33611(14) 0.57071(10) 0.40177(10) 0.0132(2) Uani 1 d .
H1 H 0.2874 0.6078 0.4665 0.016 Uiso 1 calc R
C2 C 0.52560(14) 0.59089(10) 0.40199(9) 0.0138(2) Uani 1 d .
C3 C 0.60142(14) 0.52457(10) 0.30631(10) 0.0144(2) Uani 1 d .
H3A H 0.7151 0.5571 0.2941 0.017 Uiso 1 calc R
C4 C 0.50550(15) 0.53834(10) 0.20422(10) 0.0150(2) Uani 1 d .
H4 H 0.5358 0.4821 0.1467 0.018 Uiso 1 calc R
C5 C 0.33298(14) 0.58092(10) 0.20153(10) 0.0147(2) Uani 1 d .
H5 H 0.2615 0.5495 0.1432 0.018 Uiso 1 calc R
C6 C 0.24320(14) 0.61681(10) 0.30300(10) 0.0138(2) Uani 1 d .
C7 C 0.06595(14) 0.56805(10) 0.30110(11) 0.0170(3) Uani 1 d .
H7A H 0.0012 0.6047 0.3590 0.020 Uiso 1 calc R
H7B H 0.0128 0.5897 0.2331 0.020 Uiso 1 calc R
C8 C 0.05951(14) 0.43604(11) 0.31384(10) 0.0172(3) Uani 1 d .
H8A H -0.0575 0.4096 0.3176 0.021 Uiso 1 calc R
H8B H 0.1127 0.3979 0.2521 0.021 Uiso 1 calc R
C9 C 0.14989(14) 0.40251(10) 0.41460(10) 0.0151(2) Uani 1 d .
H9 H 0.0921 0.4390 0.4765 0.018 Uiso 1 calc R
C10 C 0.16100(16) 0.27224(11) 0.43201(10) 0.0192(3) Uani 1 d .
H10A H 0.2191 0.2360 0.3721 0.029 Uiso 1 calc GR
H10B H 0.0489 0.2395 0.4376 0.029 Uiso 1 calc GR
H10C H 0.2223 0.2566 0.4977 0.029 Uiso 1 calc GR
C11 C 0.60007(16) 0.54390(11) 0.50596(10) 0.0198(3) Uani 1 d .
H11A H 0.5658 0.5941 0.5651 0.030 Uiso 1 calc GR
H11B H 0.7215 0.5436 0.5008 0.030 Uiso 1 calc GR
H11C H 0.5603 0.4641 0.5183 0.030 Uiso 1 calc GR
C12 C 0.57289(15) 0.72109(10) 0.39600(11) 0.0186(3) Uani 1 d .
H12A H 0.5453 0.7516 0.3255 0.028 Uiso 1 calc GR
H12B H 0.6924 0.7298 0.4086 0.028 Uiso 1 calc GR
H12C H 0.5111 0.7647 0.4500 0.028 Uiso 1 calc GR

loop_
_atom_site_aniso_label
_atom_site_aniso_U_11
_atom_site_aniso_U_22
_atom_site_aniso_U_33
_atom_site_aniso_U_23
_atom_site_aniso_U_13
_atom_site_aniso_U_12
O1 0.0123(4) 0.0103(4) 0.0174(4) 0.0005(3) -0.0002(3) -0.0005(3)
O3 0.0146(4) 0.0110(4) 0.0252(5) -0.0007(3) 0.0022(4) 0.0016(3)
O4 0.0158(4) 0.0154(4) 0.0184(4) 0.0040(3) 0.0033(4) -0.0012(3)
O6 0.0199(4) 0.0132(4) 0.0243(5) 0.0043(4) 0.0060(4) 0.0048(3)
C1 0.0144(5) 0.0111(6) 0.0140(6) -0.0003(4) 0.0009(5) 0.0002(4)
C2 0.0144(5) 0.0111(5) 0.0158(6) -0.0020(5) -0.0028(5) -0.0005(4)
C3 0.0110(5) 0.0115(5) 0.0206(6) 0.0009(5) 0.0002(5) -0.0004(4)
C4 0.0163(5) 0.0129(5) 0.0159(6) -0.0010(5) 0.0036(5) -0.0010(5)
C5 0.0151(6) 0.0147(5) 0.0144(6) 0.0014(5) -0.0003(5) -0.0019(5)
C6 0.0128(5) 0.0117(5) 0.0169(6) 0.0013(5) 0.0016(5) 0.0012(4)
C7 0.0111(5) 0.0212(6) 0.0188(6) 0.0042(5) 0.0003(5) 0.0016(5)
C8 0.0127(5) 0.0201(6) 0.0190(6) 0.0007(5) -0.0003(5) -0.0018(4)
C9 0.0128(5) 0.0159(6) 0.0166(6) 0.0007(5) 0.0026(5) -0.0019(4)
C10 0.0189(6) 0.0150(6) 0.0236(7) 0.0014(5) 0.0020(5) -0.0029(5)
C11 0.0205(6) 0.0180(6) 0.0210(7) 0.0004(5) -0.0067(5) -0.0012(5)
C12 0.0197(6) 0.0133(6) 0.0229(6) -0.0022(5) -0.0032(5) -0.0025(5)

loop_
_atom_type_symbol
_atom_type_description
_atom_type_scat_dispersion_real
_atom_type_scat_dispersion_imag
_atom_type_scat_source
C C 0.0181 0.0091 'International Tables Vol C Tables 4.2.6.8 and 6.1.1.4'
H H 0.0000 0.0000 'International Tables Vol C Tables 4.2.6.8 and 6.1.1.4'
O O 0.0492 0.0322 'International Tables Vol C Tables 4.2.6.8 and 6.1.1.4'

loop_
_geom_angle_atom_site_label_1
_geom_angle_atom_site_label_2
_geom_angle_atom_site_label_3
_geom_angle
C9 O1 C1 115.86(8)
C4 O4 C5 61.34(7)
O1 C1 C2 104.39(9)
O1 C1 C6 110.31(9)
C2 C1 C6 115.41(10)
C1 C2 C3 108.35(9)
C11 C2 C1 109.55(10)
C11 C2 C3 109.78(10)
C11 C2 C12 106.47(10)
C12 C2 C1 112.91(10)
C12 C2 C3 109.75(10)
O3 C3 C2 113.13(10)
O3 C3 C4 107.03(9)
C4 C3 C2 114.27(9)
O4 C4 C3 117.54(9)
O4 C4 C5 59.49(7)
C5 C4 C3 122.47(10)
O4 C5 C4 59.18(7)
O4 C5 C6 115.82(10)
C4 C5 C6 121.11(10)
O6 C6 C1 109.60(10)
O6 C6 C5 111.97(9)
O6 C6 C7 105.26(9)
C5 C6 C1 110.76(9)
C5 C6 C7 109.28(10)
C7 C6 C1 109.83(9)
C8 C7 C6 113.07(9)
C9 C8 C7 108.91(10)
O1 C9 C8 109.35(9)
O1 C9 C10 106.66(9)
C10 C9 C8 113.63(10)

loop_
_geom_bond_atom_site_label_1
_geom_bond_atom_site_label_2
_geom_bond_distance
O1 C1 1.4447(13)
O1 C9 1.4400(13)
O3 C3 1.4341(13)
O4 C4 1.4408(14)
O4 C5 1.4454(14)
O6 C6 1.4203(14)
C1 C2 1.5428(16)
C1 C6 1.5452(16)
C2 C3 1.5501(16)
C2 C11 1.5382(16)
C2 C12 1.5391(16)
C3 C4 1.5091(17)
C4 C5 1.4722(17)
C5 C6 1.5255(17)
C6 C7 1.5323(15)
C7 C8 1.5195(16)
C8 C9 1.5133(17)
C9 C10 1.5089(16)

loop_
_geom_hbond_atom_site_label_D
_geom_hbond_atom_site_label_H
_geom_hbond_atom_site_label_A
_geom_hbond_distance_DH
_geom_hbond_distance_HA
_geom_hbond_distance_DA
_geom_hbond_angle_DHA
_geom_hbond_site_symmetry_A
O3 H3 O1 0.84 2.03 2.6997(11) 135.7 .
O6 H6 O3 0.84 2.02 2.8134(12) 156.7 4_655

loop_
_geom_torsion_atom_site_label_1
_geom_torsion_atom_site_label_2
_geom_torsion_atom_site_label_3
_geom_torsion_atom_site_label_4
_geom_torsion
O1 C1 C2 C3 59.39(12)
O1 C1 C2 C11 -60.36(11)
O1 C1 C2 C12 -178.83(9)
O1 C1 C6 O6 164.73(9)
O1 C1 C6 C5 -71.24(11)
O1 C1 C6 C7 49.56(12)
O3 C3 C4 O4 178.94(9)
O3 C3 C4 C5 109.24(11)
O4 C4 C5 C6 -103.43(12)
O4 C5 C6 O6 39.00(13)
O4 C5 C6 C1 -83.66(11)
O4 C5 C6 C7 155.21(9)
O6 C6 C7 C8 -169.24(10)
C1 O1 C9 C8 61.33(13)
C1 O1 C9 C10 -175.40(9)
C1 C2 C3 O3 -78.70(12)
C1 C2 C3 C4 44.11(13)
C1 C6 C7 C8 -51.34(13)
C2 C1 C6 O6 -77.28(12)
C2 C1 C6 C5 46.75(13)
C2 C1 C6 C7 167.55(9)
C2 C3 C4 O4 52.87(13)
C2 C3 C4 C5 -16.83(15)
C3 C4 C5 O4 105.13(11)
C3 C4 C5 C6 1.70(16)
C4 O4 C5 C6 112.31(11)
C4 C5 C6 O6 107.11(12)
C4 C5 C6 C1 -15.55(14)
C4 C5 C6 C7 -136.68(11)
C5 O4 C4 C3 -113.30(12)
C5 C6 C7 C8 70.35(13)
C6 C1 C2 C3 -61.85(12)
C6 C1 C2 C11 178.40(9)
C6 C1 C2 C12 59.92(13)
C6 C7 C8 C9 55.28(14)
C7 C8 C9 O1 -57.30(12)
C7 C8 C9 C10 -176.33(10)
C9 O1 C1 C2 178.25(9)
C9 O1 C1 C6 -57.19(12)
C11 C2 C3 O3 40.91(12)
C11 C2 C3 C4 163.72(9)
C12 C2 C3 O3 157.61(9)
C12 C2 C3 C4 -79.58(12)
